data_1555221
loop_
_publ_author_name
'Takaishi, Kazuto'
'Suzuki, Jun'
'Yabe, Tatsuya'
'Asano, Hikaru'
'Nishikawa, Michihiro'
'Hashizume, Daisuke'
'Muranaka, Atsuya'
'Uchiyama, Masanobu'
'Yokoyama, Akihiro'

_publ_section_title
;
 Conformational and Optical Characteristics of Unidirectionally Twisted
 Binaphthyl-Bipyridyl Cyclic Dyads.
;
_journal_issue 16
_journal_name_full 'Organic letters'
_journal_page_first 4098
_journal_page_last 4101
_journal_paper_doi 10.1021/acs.orglett.5b02041
_journal_volume 17
_journal_year 2015
_chemical_absolute_configuration syn
_chemical_formula_moiety '3(C32 H22 N2 O2), H2 O'
_chemical_formula_sum 'C32 H22.67 N2 O2.33'
_chemical_formula_weight 472.52
_space_group_IT_number 19
_space_group_name_Hall 'P 2ac 2ab'
_space_group_name_H-M_alt 'P 21 21 21'
_symmetry_cell_setting orthorhombic
_symmetry_space_group_name_Hall 'P 2ac 2ab'
_symmetry_space_group_name_H-M 'P 21 21 21'
_atom_sites_solution_hydrogens difmap
_atom_sites_solution_primary direct
_atom_sites_solution_secondary difmap
_audit_creation_method SHELXL-97
_cell_angle_alpha 90
_cell_angle_beta 90
_cell_angle_gamma 90
_cell_formula_units_Z 12
_cell_length_a 10.41941(1)
_cell_length_b 18.2970(2)
_cell_length_c 36.8632(5)
_cell_measurement_reflns_used 140244
_cell_measurement_temperature 90
_cell_measurement_theta_max 30.52
_cell_measurement_theta_min 1.10
_cell_volume 7027.75(12)
_computing_cell_refinement HKL2000
_computing_data_collection CrystalClear
_computing_data_reduction HKL2000
_computing_molecular_graphics 'ORTEP-3 for Windows'
_computing_publication_material SHELXL-97
_computing_structure_refinement SHELXL-97
_computing_structure_solution SIR2004
_diffrn_ambient_temperature 90
_diffrn_detector_area_resol_mean 7.31
_diffrn_measured_fraction_theta_full 1.000
_diffrn_measured_fraction_theta_max 1.000
_diffrn_measurement_device_type 'Rigaku AFC-8 with Saturn70 CCD'
_diffrn_measurement_method \w-scan
_diffrn_radiation_monochromator confocal
_diffrn_radiation_source 'fine-focus rotating anode'
_diffrn_radiation_type MoK\a
_diffrn_radiation_wavelength 0.71073
_diffrn_reflns_av_R_equivalents 0.0810
_diffrn_reflns_av_sigmaI/netI 0.0407
_diffrn_reflns_limit_h_max 14
_diffrn_reflns_limit_h_min -14
_diffrn_reflns_limit_k_max 26
_diffrn_reflns_limit_k_min -26
_diffrn_reflns_limit_l_max 52
_diffrn_reflns_limit_l_min -52
_diffrn_reflns_number 140050
_diffrn_reflns_theta_full 30.52
_diffrn_reflns_theta_max 30.52
_diffrn_reflns_theta_min 1.10
_diffrn_standards_number 0
_exptl_absorpt_coefficient_mu 0.085
_exptl_absorpt_correction_type none
_exptl_crystal_colour colourless
_exptl_crystal_density_diffrn 1.340
_exptl_crystal_density_method 'not measured'
_exptl_crystal_description needle
_exptl_crystal_F_000 2968
_exptl_crystal_size_max 0.12
_exptl_crystal_size_mid 0.05
_exptl_crystal_size_min 0.04
_refine_diff_density_max 0.278
_refine_diff_density_min -0.231
_refine_diff_density_rms 0.047
_refine_ls_extinction_method none
_refine_ls_goodness_of_fit_ref 1.044
_refine_ls_hydrogen_treatment mixed
_refine_ls_matrix_type full
_refine_ls_number_parameters 1057
_refine_ls_number_reflns 11702
_refine_ls_number_restraints 4
_refine_ls_restrained_S_all 1.043
_refine_ls_R_factor_all 0.0594
_refine_ls_R_factor_gt 0.0406
_refine_ls_shift/su_max 0.001
_refine_ls_shift/su_mean 0.000
_refine_ls_structure_factor_coef Fsqd
_refine_ls_weighting_details 'calc w=1/[\s^2^(Fo^2^)+(0.0593P)^2^+0.1462P] where P=(Fo^2^+2Fc^2^)/3'
_refine_ls_weighting_scheme calc
_refine_ls_wR_factor_gt 0.0937
_refine_ls_wR_factor_ref 0.1041
_reflns_number_gt 9349
_reflns_number_total 11702
_reflns_threshold_expression I>2\s(I)
_cod_data_source_file ol5b02041_si_003.cif
_cod_data_source_block R11-tol-tol
_cod_original_cell_volume 7027.74(14)
_cod_database_code 1555221

loop_
_symmetry_equiv_pos_as_xyz
'x, y, z'
'x+1/2, -y+1/2, -z'
'-x, y+1/2, -z+1/2'
'-x+1/2, -y, z+1/2'

loop_
_atom_site_label
_atom_site_type_symbol
_atom_site_fract_x
_atom_site_fract_y
_atom_site_fract_z
_atom_site_U_iso_or_equiv
_atom_site_adp_type
_atom_site_occupancy
_atom_site_symmetry_multiplicity
_atom_site_calc_flag
_atom_site_refinement_flags
_atom_site_disorder_assembly
_atom_site_disorder_group
O1A O 0.61371(16) 0.59084(8) 0.52575(4) 0.0294(3) Uani 1 1 d . . .
O2A O 0.48672(15) 0.47038(9) 0.55193(4) 0.0303(3) Uani 1 1 d . . .
N1A N 0.84965(19) 0.47835(12) 0.57057(6) 0.0367(5) Uani 1 1 d . . .
N2A N 0.7685(2) 0.40501(11) 0.50550(5) 0.0337(4) Uani 1 1 d . . .
C1A C 0.2977(2) 0.63014(10) 0.52117(5) 0.0215(4) Uani 1 1 d . . .
C2A C 0.4188(2) 0.65036(11) 0.50991(5) 0.0232(4) Uani 1 1 d . . .
C3A C 0.4393(2) 0.67321(12) 0.47361(6) 0.0278(4) Uani 1 1 d . . .
H3A H 0.5233 0.6867 0.4661 0.033 Uiso 1 1 calc R . .
C4A C 0.3411(2) 0.67622(12) 0.44926(6) 0.0276(5) Uani 1 1 d . . .
H4A H 0.3578 0.6900 0.4249 0.033 Uiso 1 1 calc R . .
C5A C 0.2144(2) 0.65894(11) 0.46003(5) 0.0231(4) Uani 1 1 d . . .
C6A C 0.1091(2) 0.66517(11) 0.43574(5) 0.0264(4) Uani 1 1 d . . .
H6A H 0.1242 0.6787 0.4112 0.032 Uiso 1 1 calc R . .
C7A C -0.0134(2) 0.65205(12) 0.44708(6) 0.0283(5) Uani 1 1 d . . .
H7A H -0.0830 0.6580 0.4307 0.034 Uiso 1 1 calc R . .
C8A C -0.0369(2) 0.62960(12) 0.48317(6) 0.0281(4) Uani 1 1 d . . .
H8A H -0.1223 0.6204 0.4909 0.034 Uiso 1 1 calc R . .
C9A C 0.0631(2) 0.62108(11) 0.50704(5) 0.0248(4) Uani 1 1 d . . .
H9A H 0.0461 0.6048 0.5310 0.030 Uiso 1 1 calc R . .
C10A C 0.1913(2) 0.63606(10) 0.49655(5) 0.0218(4) Uani 1 1 d . . .
C11A C 0.5328(2) 0.65143(11) 0.53496(6) 0.0246(4) Uani 1 1 d . . .
H11A H 0.5805 0.6979 0.5322 0.030 Uiso 1 1 calc R . .
H11B H 0.5041 0.6473 0.5605 0.030 Uiso 1 1 calc R . .
C12A C 0.27445(19) 0.60515(11) 0.55944(5) 0.0205(4) Uani 1 1 d . . .
C13A C 0.3005(2) 0.53444(11) 0.57043(6) 0.0244(4) Uani 1 1 d . . .
C14A C 0.2812(2) 0.51344(12) 0.60685(6) 0.0300(5) Uani 1 1 d . . .
H14A H 0.3029 0.4653 0.6143 0.036 Uiso 1 1 calc R . .
C15A C 0.2316(2) 0.56149(13) 0.63164(6) 0.0306(5) Uani 1 1 d . . .
H15A H 0.2188 0.5462 0.6560 0.037 Uiso 1 1 calc R . .
C16A C 0.1994(2) 0.63351(12) 0.62135(5) 0.0245(4) Uani 1 1 d . . .
C17A C 0.1413(2) 0.68370(13) 0.64569(6) 0.0290(5) Uani 1 1 d . . .
H17A H 0.1225 0.6686 0.6698 0.035 Uiso 1 1 calc R . .
C18A C 0.1121(2) 0.75338(13) 0.63521(6) 0.0305(5) Uani 1 1 d . . .
H18A H 0.0716 0.7858 0.6518 0.037 Uiso 1 1 calc R . .
C19A C 0.1419(2) 0.77720(12) 0.59975(6) 0.0269(4) Uani 1 1 d . . .
H19A H 0.1245 0.8262 0.5928 0.032 Uiso 1 1 calc R . .
C20A C 0.1960(2) 0.72976(11) 0.57542(5) 0.0234(4) Uani 1 1 d . . .
H20A H 0.2153 0.7464 0.5516 0.028 Uiso 1 1 calc R . .
C21A C 0.2238(2) 0.65646(11) 0.58494(5) 0.0209(4) Uani 1 1 d . . .
C22A C 0.3513(2) 0.47736(11) 0.54484(6) 0.0274(4) Uani 1 1 d . . .
H22A H 0.3074 0.4301 0.5490 0.033 Uiso 1 1 calc R . .
H22B H 0.3367 0.4924 0.5194 0.033 Uiso 1 1 calc R . .
C23A C 0.7501(2) 0.50072(12) 0.55013(6) 0.0280(5) Uani 1 1 d . . .
C24A C 0.7076(2) 0.57340(12) 0.55032(6) 0.0266(4) Uani 1 1 d . . .
C25A C 0.7645(2) 0.62288(13) 0.57365(6) 0.0316(5) Uani 1 1 d . . .
H25A H 0.7357 0.6721 0.5747 0.038 Uiso 1 1 calc R . .
C26A C 0.8646(2) 0.59921(15) 0.59551(7) 0.0380(6) Uani 1 1 d . . .
H26A H 0.9047 0.6316 0.6122 0.046 Uiso 1 1 calc R . .
C27A C 0.9051(3) 0.52711(15) 0.59248(7) 0.0410(6) Uani 1 1 d . . .
H27A H 0.9760 0.5117 0.6068 0.049 Uiso 1 1 calc R . .
C28A C 0.6891(2) 0.44396(12) 0.52663(6) 0.0277(4) Uani 1 1 d . . .
C29A C 0.5564(2) 0.43036(12) 0.52785(6) 0.0281(5) Uani 1 1 d . . .
C30A C 0.5049(3) 0.37692(13) 0.50526(6) 0.0346(5) Uani 1 1 d . . .
H30A H 0.4153 0.3674 0.5051 0.042 Uiso 1 1 calc R . .
C31A C 0.5873(3) 0.33793(14) 0.48306(7) 0.0402(6) Uani 1 1 d . . .
H31A H 0.5552 0.3012 0.4672 0.048 Uiso 1 1 calc R . .
C32A C 0.7167(3) 0.35329(13) 0.48434(6) 0.0377(6) Uani 1 1 d . . .
H32A H 0.7725 0.3255 0.4693 0.045 Uiso 1 1 calc R . .
O1B O 0.87513(15) 0.40374(8) 0.26226(4) 0.0265(3) Uani 1 1 d . . .
O2B O 0.70389(15) 0.51586(8) 0.24221(4) 0.0264(3) Uani 1 1 d . . .
N1B N 0.63310(17) 0.33346(9) 0.20178(5) 0.0251(4) Uani 1 1 d . . .
N2B N 0.83444(18) 0.42345(10) 0.16396(5) 0.0275(4) Uani 1 1 d . . .
C1B C 0.89736(19) 0.55035(11) 0.32011(5) 0.0203(4) Uani 1 1 d . . .
C2B C 0.9541(2) 0.48801(11) 0.30613(5) 0.0224(4) Uani 1 1 d . . .
C3B C 1.0858(2) 0.48856(11) 0.29674(5) 0.0248(4) Uani 1 1 d . . .
H3B H 1.1234 0.4461 0.2863 0.030 Uiso 1 1 calc R . .
C4B C 1.1595(2) 0.54893(12) 0.30239(5) 0.0250(4) Uani 1 1 d . . .
H4B H 1.2475 0.5480 0.2957 0.030 Uiso 1 1 calc R . .
C5B C 1.1074(2) 0.61317(11) 0.31812(5) 0.0230(4) Uani 1 1 d . . .
C6B C 1.1822(2) 0.67616(12) 0.32526(5) 0.0253(4) Uani 1 1 d . . .
H6B H 1.2714 0.6754 0.3200 0.030 Uiso 1 1 calc R . .
C7B C 1.1289(2) 0.73809(12) 0.33956(6) 0.0275(4) Uani 1 1 d . . .
H7B H 1.1806 0.7799 0.3439 0.033 Uiso 1 1 calc R . .
C8B C 0.9971(2) 0.73949(12) 0.34775(5) 0.0267(4) Uani 1 1 d . . .
H8B H 0.9599 0.7825 0.3576 0.032 Uiso 1 1 calc R . .
C9B C 0.9214(2) 0.67914(11) 0.34163(5) 0.0240(4) Uani 1 1 d . . .
H9B H 0.8327 0.6810 0.3475 0.029 Uiso 1 1 calc R . .
C10B C 0.9741(2) 0.61413(11) 0.32673(5) 0.0211(4) Uani 1 1 d . . .
C11B C 0.8809(2) 0.41772(11) 0.30073(5) 0.0234(4) Uani 1 1 d . . .
H11C H 0.9251 0.3770 0.3133 0.028 Uiso 1 1 calc R . .
H11D H 0.7932 0.4223 0.3108 0.028 Uiso 1 1 calc R . .
C12B C 0.75609(19) 0.55374(10) 0.32762(5) 0.0204(4) Uani 1 1 d . . .
C13B C 0.6706(2) 0.56952(11) 0.30012(5) 0.0218(4) Uani 1 1 d . . .
C14B C 0.5371(2) 0.57146(11) 0.30743(6) 0.0233(4) Uani 1 1 d . . .
H14B H 0.4788 0.5827 0.2884 0.028 Uiso 1 1 calc R . .
C15B C 0.4908(2) 0.55736(11) 0.34147(6) 0.0247(4) Uani 1 1 d . . .
H15B H 0.4008 0.5579 0.3456 0.030 Uiso 1 1 calc R . .
C16B C 0.5755(2) 0.54202(11) 0.37063(5) 0.0224(4) Uani 1 1 d . . .
C17B C 0.5302(2) 0.52837(11) 0.40630(6) 0.0261(4) Uani 1 1 d . . .
H17B H 0.4405 0.5281 0.4109 0.031 Uiso 1 1 calc R . .
C18B C 0.6141(2) 0.51570(12) 0.43400(6) 0.0293(5) Uani 1 1 d . . .
H18B H 0.5825 0.5074 0.4578 0.035 Uiso 1 1 calc R . .
C19B C 0.7474(2) 0.51477(11) 0.42752(6) 0.0256(4) Uani 1 1 d . . .
H19B H 0.8051 0.5056 0.4470 0.031 Uiso 1 1 calc R . .
C20B C 0.7944(2) 0.52702(10) 0.39329(5) 0.0222(4) Uani 1 1 d . . .
H20B H 0.8844 0.5261 0.3893 0.027 Uiso 1 1 calc R . .
C21B C 0.7104(2) 0.54098(10) 0.36383(5) 0.0199(4) Uani 1 1 d . . .
C22B C 0.7167(2) 0.58375(10) 0.26186(5) 0.0225(4) Uani 1 1 d . . .
H22C H 0.6641 0.6224 0.2503 0.027 Uiso 1 1 calc R . .
H22D H 0.8074 0.5999 0.2621 0.027 Uiso 1 1 calc R . .
C23B C 0.7261(2) 0.37422(11) 0.21651(5) 0.0232(4) Uani 1 1 d . . .
C24B C 0.7805(2) 0.35793(11) 0.25061(5) 0.0239(4) Uani 1 1 d . . .
C25B C 0.7375(2) 0.29732(12) 0.26936(6) 0.0259(4) Uani 1 1 d . . .
H25B H 0.7729 0.2850 0.2923 0.031 Uiso 1 1 calc R . .
C26B C 0.6419(2) 0.25504(12) 0.25400(6) 0.0272(4) Uani 1 1 d . . .
H26B H 0.6107 0.2128 0.2661 0.033 Uiso 1 1 calc R . .
C27B C 0.5926(2) 0.27538(11) 0.22069(6) 0.0268(4) Uani 1 1 d . . .
H27B H 0.5258 0.2464 0.2106 0.032 Uiso 1 1 calc R . .
C28B C 0.7774(2) 0.43786(11) 0.19576(5) 0.0237(4) Uani 1 1 d . . .
C29B C 0.7722(2) 0.50855(11) 0.21059(5) 0.0235(4) Uani 1 1 d . . .
C30B C 0.8335(2) 0.56534(12) 0.19260(6) 0.0279(5) Uani 1 1 d . . .
H30B H 0.8331 0.6135 0.2022 0.033 Uiso 1 1 calc R . .
C31B C 0.8956(2) 0.54962(12) 0.15997(6) 0.0304(5) Uani 1 1 d . . .
H31B H 0.9403 0.5868 0.1472 0.036 Uiso 1 1 calc R . .
C32B C 0.8912(2) 0.47924(13) 0.14656(6) 0.0305(5) Uani 1 1 d . . .
H32B H 0.9305 0.4697 0.1238 0.037 Uiso 1 1 calc R . .
O1C O 0.50902(14) 0.16226(8) 0.37166(4) 0.0253(3) Uani 1 1 d . . .
O2C O 0.60629(15) 0.29123(7) 0.34569(4) 0.0274(3) Uani 1 1 d . . .
N1C N 0.87321(18) 0.18907(11) 0.38144(5) 0.0301(4) Uani 1 1 d . . .
N2C N 0.78288(18) 0.12029(9) 0.31571(5) 0.0262(4) Uani 1 1 d . . .
C1C C 0.4295(2) 0.35382(11) 0.32300(6) 0.0242(4) Uani 1 1 d . . .
C2C C 0.3196(2) 0.31743(10) 0.33357(5) 0.0224(4) Uani 1 1 d . . .
C3C C 0.2251(2) 0.29805(11) 0.30719(5) 0.0230(4) Uani 1 1 d . . .
C4C C 0.1147(2) 0.25667(11) 0.31587(6) 0.0256(4) Uani 1 1 d . . .
H4C H 0.0978 0.2446 0.3405 0.031 Uiso 1 1 calc R . .
C5C C 0.0316(2) 0.23367(12) 0.28941(6) 0.0304(5) Uani 1 1 d . . .
H5C H -0.0404 0.2045 0.2957 0.036 Uiso 1 1 calc R . .
C6C C 0.0528(2) 0.25331(13) 0.25272(6) 0.0319(5) Uani 1 1 d . . .
H6C H -0.0049 0.2370 0.2345 0.038 Uiso 1 1 calc R . .
C7C C 0.1550(2) 0.29527(13) 0.24343(6) 0.0309(5) Uani 1 1 d . . .
H7C H 0.1665 0.3092 0.2188 0.037 Uiso 1 1 calc R . .
C8C C 0.2451(2) 0.31878(11) 0.26984(5) 0.0250(4) Uani 1 1 d . . .
C9C C 0.3525(2) 0.36220(12) 0.26116(6) 0.0284(5) Uani 1 1 d . . .
H9C H 0.3620 0.3804 0.2372 0.034 Uiso 1 1 calc R . .
C10C C 0.4430(2) 0.37849(11) 0.28666(6) 0.0270(4) Uani 1 1 d . . .
H10C H 0.5159 0.4067 0.2800 0.032 Uiso 1 1 calc R . .
C11C C 0.5412(2) 0.36085(11) 0.34839(6) 0.0258(4) Uani 1 1 d . . .
H11E H 0.5984 0.4013 0.3409 0.031 Uiso 1 1 calc R . .
H11F H 0.5116 0.3699 0.3735 0.031 Uiso 1 1 calc R . .
C12C C 0.2972(2) 0.30054(11) 0.37311(5) 0.0217(4) Uani 1 1 d . . .
C13C C 0.3237(2) 0.23308(11) 0.38812(6) 0.0234(4) Uani 1 1 d . . .
C14C C 0.3036(2) 0.22093(12) 0.42587(6) 0.0274(4) Uani 1 1 d . . .
H14C H 0.3231 0.1746 0.4361 0.033 Uiso 1 1 calc R . .
C15C C 0.2566(2) 0.27540(12) 0.44748(6) 0.0274(4) Uani 1 1 d . . .
H15C H 0.2448 0.2666 0.4727 0.033 Uiso 1 1 calc R . .
C16C C 0.2252(2) 0.34457(12) 0.43299(5) 0.0246(4) Uani 1 1 d . . .
C17C C 0.1718(2) 0.40120(13) 0.45490(6) 0.0293(5) Uani 1 1 d . . .
H17C H 0.1585 0.3930 0.4801 0.035 Uiso 1 1 calc R . .
C18C C 0.1395(2) 0.46702(12) 0.44013(6) 0.0311(5) Uani 1 1 d . . .
H18C H 0.1033 0.5041 0.4550 0.037 Uiso 1 1 calc R . .
C19C C 0.1596(2) 0.48020(12) 0.40292(6) 0.0284(5) Uani 1 1 d . . .
H19C H 0.1374 0.5263 0.3929 0.034 Uiso 1 1 calc R . .
C20C C 0.2111(2) 0.42699(11) 0.38099(5) 0.0237(4) Uani 1 1 d . . .
H20C H 0.2240 0.4367 0.3559 0.028 Uiso 1 1 calc R . .
C21C C 0.24498(19) 0.35792(11) 0.39533(5) 0.0225(4) Uani 1 1 d . . .
C22C C 0.3721(2) 0.17049(11) 0.36555(6) 0.0249(4) Uani 1 1 d . . .
H22E H 0.3269 0.1249 0.3724 0.030 Uiso 1 1 calc R . .
H22F H 0.3554 0.1802 0.3396 0.030 Uiso 1 1 calc R . .
C23C C 0.7654(2) 0.20809(11) 0.36411(5) 0.0235(4) Uani 1 1 d . . .
C24C C 0.7134(2) 0.27917(11) 0.36610(5) 0.0238(4) Uani 1 1 d . . .
C25C C 0.7767(2) 0.33164(12) 0.38658(6) 0.0290(5) Uani 1 1 d . . .
H25C H 0.7437 0.3799 0.3886 0.035 Uiso 1 1 calc R . .
C26C C 0.8896(2) 0.31175(13) 0.40399(6) 0.0327(5) Uani 1 1 d . . .
H26C H 0.9365 0.3467 0.4177 0.039 Uiso 1 1 calc R . .
C27C C 0.9332(2) 0.24060(14) 0.40117(6) 0.0340(5) Uani 1 1 d . . .
H27C H 1.0092 0.2275 0.4138 0.041 Uiso 1 1 calc R . .
C28C C 0.7056(2) 0.15081(10) 0.34043(5) 0.0225(4) Uani 1 1 d . . .
C29C C 0.5765(2) 0.13075(10) 0.34399(5) 0.0230(4) Uani 1 1 d . . .
C30C C 0.5255(2) 0.07975(11) 0.32038(6) 0.0274(4) Uani 1 1 d . . .
H30C H 0.4379 0.0657 0.3221 0.033 Uiso 1 1 calc R . .
C31C C 0.6052(2) 0.04938(11) 0.29402(6) 0.0292(5) Uani 1 1 d . . .
H31C H 0.5726 0.0149 0.2771 0.035 Uiso 1 1 calc R . .
C32C C 0.7327(2) 0.07033(12) 0.29291(6) 0.0294(5) Uani 1 1 d . . .
H32C H 0.7872 0.0486 0.2753 0.035 Uiso 1 1 calc R . .
O1W O 1.0755(2) 0.37333(17) 0.54518(7) 0.0551(7) Uani 0.819(3) 1 d PD A 1
H1W H 1.053(3) 0.355(2) 0.5669(6) 0.083 Uiso 0.819(3) 1 d PD A 1
H2W H 1.0008(19) 0.388(3) 0.5353(9) 0.083 Uiso 0.819(3) 1 d PD A 1
O2W O 1.043(2) 0.4189(13) 0.5319(6) 0.0551(7) Uani 0.109(4) 1 d P B 2
H3W H 1.0412 0.4589 0.5191 0.083 Uiso 0.11 1 d P B 2
H4W H 1.0011 0.4293 0.5528 0.083 Uiso 0.11 1 d P B 2
O3W O 1.188(3) 0.3132(17) 0.5440(8) 0.0551(7) Uani 0.072(4) 1 d P C 3

loop_
_atom_site_aniso_label
_atom_site_aniso_U_11
_atom_site_aniso_U_22
_atom_site_aniso_U_33
_atom_site_aniso_U_23
_atom_site_aniso_U_13
_atom_site_aniso_U_12
O1A 0.0336(9) 0.0282(7) 0.0265(7) -0.0010(6) -0.0060(7) 0.0076(7)
O2A 0.0227(8) 0.0367(8) 0.0317(8) -0.0027(7) -0.0022(6) 0.0023(7)
N1A 0.0256(10) 0.0397(11) 0.0448(11) 0.0131(9) -0.0076(9) -0.0016(9)
N2A 0.0366(11) 0.0333(10) 0.0313(9) 0.0101(8) 0.0063(9) 0.0097(9)
C1A 0.0263(10) 0.0185(8) 0.0197(9) -0.0016(7) 0.0005(8) 0.0004(8)
C2A 0.0256(11) 0.0209(9) 0.0230(9) -0.0008(7) 0.0000(8) 0.0010(8)
C3A 0.0282(11) 0.0285(10) 0.0266(10) 0.0009(8) 0.0064(9) -0.0001(9)
C4A 0.0347(12) 0.0264(10) 0.0216(9) 0.0026(8) 0.0049(9) 0.0031(9)
C5A 0.0283(11) 0.0193(9) 0.0217(9) -0.0001(7) -0.0015(8) 0.0034(8)
C6A 0.0368(12) 0.0231(9) 0.0193(9) -0.0011(7) -0.0025(9) 0.0041(9)
C7A 0.0325(12) 0.0258(10) 0.0266(10) -0.0023(8) -0.0093(9) 0.0033(9)
C8A 0.0242(11) 0.0309(11) 0.0292(10) -0.0052(9) -0.0019(9) 0.0000(9)
C9A 0.0264(11) 0.0263(9) 0.0215(9) -0.0011(8) 0.0004(8) -0.0001(8)
C10A 0.0261(10) 0.0194(9) 0.0200(9) -0.0019(7) -0.0012(8) 0.0020(8)
C11A 0.0217(10) 0.0240(9) 0.0282(10) -0.0018(8) 0.0006(8) 0.0002(8)
C12A 0.0180(10) 0.0246(9) 0.0189(8) 0.0014(7) -0.0023(7) -0.0026(8)
C13A 0.0205(10) 0.0245(9) 0.0282(10) 0.0033(8) -0.0035(8) -0.0021(8)
C14A 0.0266(12) 0.0280(10) 0.0355(11) 0.0114(9) -0.0024(10) -0.0018(9)
C15A 0.0274(12) 0.0388(12) 0.0258(10) 0.0119(9) -0.0037(9) -0.0046(10)
C16A 0.0192(10) 0.0347(11) 0.0196(9) 0.0040(8) -0.0025(8) -0.0042(9)
C17A 0.0250(11) 0.0439(12) 0.0180(9) 0.0006(9) 0.0004(8) -0.0038(10)
C18A 0.0269(11) 0.0410(12) 0.0237(10) -0.0066(9) 0.0014(9) -0.0022(10)
C19A 0.0267(11) 0.0276(10) 0.0263(10) -0.0037(8) -0.0042(9) -0.0004(9)
C20A 0.0235(10) 0.0278(10) 0.0189(9) 0.0015(7) -0.0018(8) -0.0010(8)
C21A 0.0175(9) 0.0271(10) 0.0179(8) 0.0007(7) -0.0027(7) -0.0027(8)
C22A 0.0237(11) 0.0218(9) 0.0366(11) 0.0023(8) -0.0031(9) -0.0010(8)
C23A 0.0227(11) 0.0325(11) 0.0288(10) 0.0093(9) 0.0004(9) -0.0006(9)
C24A 0.0217(11) 0.0304(10) 0.0275(10) 0.0047(8) -0.0007(8) -0.0005(9)
C25A 0.0289(12) 0.0327(11) 0.0331(11) 0.0044(9) -0.0005(10) -0.0022(9)
C26A 0.0315(13) 0.0458(14) 0.0367(12) 0.0062(11) -0.0071(10) -0.0134(11)
C27A 0.0288(13) 0.0463(14) 0.0479(15) 0.0168(12) -0.0110(11) -0.0054(11)
C28A 0.0300(12) 0.0255(10) 0.0275(10) 0.0072(8) -0.0005(9) 0.0040(9)
C29A 0.0295(12) 0.0285(10) 0.0263(10) 0.0039(8) -0.0007(9) 0.0051(9)
C30A 0.0381(14) 0.0304(11) 0.0354(12) -0.0001(9) -0.0046(11) 0.0033(10)
C31A 0.0561(17) 0.0325(12) 0.0318(12) 0.0011(10) -0.0041(12) 0.0068(12)
C32A 0.0506(16) 0.0338(12) 0.0287(11) 0.0046(9) 0.0068(11) 0.0121(11)
O1B 0.0267(8) 0.0315(7) 0.0214(7) -0.0005(6) -0.0006(6) -0.0048(7)
O2B 0.0303(8) 0.0235(7) 0.0254(7) -0.0036(6) 0.0052(6) -0.0015(6)
N1B 0.0253(9) 0.0242(8) 0.0257(8) -0.0030(7) 0.0008(7) 0.0019(7)
N2B 0.0315(10) 0.0294(9) 0.0215(8) -0.0007(7) 0.0017(7) 0.0000(8)
C1B 0.0189(10) 0.0239(9) 0.0182(8) 0.0014(7) -0.0004(7) 0.0009(8)
C2B 0.0224(10) 0.0260(9) 0.0187(9) 0.0025(7) -0.0006(8) 0.0017(8)
C3B 0.0242(11) 0.0278(10) 0.0225(9) 0.0008(8) 0.0014(8) 0.0057(9)
C4B 0.0189(10) 0.0331(11) 0.0231(9) 0.0029(8) 0.0012(8) 0.0029(8)
C5B 0.0203(10) 0.0299(10) 0.0188(8) 0.0051(7) -0.0019(8) 0.0002(8)
C6B 0.0199(10) 0.0317(10) 0.0243(10) 0.0058(8) -0.0016(8) -0.0047(9)
C7B 0.0318(12) 0.0270(10) 0.0238(10) 0.0047(8) -0.0047(9) -0.0074(9)
C8B 0.0302(12) 0.0263(10) 0.0236(9) 0.0005(8) -0.0009(9) -0.0005(9)
C9B 0.0231(10) 0.0274(10) 0.0216(9) -0.0013(8) 0.0003(8) 0.0006(8)
C10B 0.0207(10) 0.0257(9) 0.0170(8) 0.0031(7) -0.0014(7) 0.0007(8)
C11B 0.0268(11) 0.0231(9) 0.0202(9) 0.0013(7) 0.0016(8) 0.0014(8)
C12B 0.0202(10) 0.0184(8) 0.0226(9) -0.0014(7) 0.0012(7) 0.0005(7)
C13B 0.0217(10) 0.0201(9) 0.0236(9) -0.0002(7) -0.0006(8) 0.0015(8)
C14B 0.0185(10) 0.0234(9) 0.0280(10) -0.0029(8) -0.0049(8) 0.0014(8)
C15B 0.0184(10) 0.0255(10) 0.0300(10) -0.0055(8) 0.0014(8) -0.0005(8)
C16B 0.0209(10) 0.0197(8) 0.0265(10) -0.0037(8) 0.0026(8) -0.0025(8)
C17B 0.0245(11) 0.0252(10) 0.0287(10) -0.0026(8) 0.0070(9) -0.0026(9)
C18B 0.0390(13) 0.0265(10) 0.0225(10) 0.0001(8) 0.0043(9) -0.0047(10)
C19B 0.0309(12) 0.0244(9) 0.0215(9) 0.0003(8) -0.0040(9) -0.0024(9)
C20B 0.0230(10) 0.0210(9) 0.0227(9) -0.0008(7) -0.0001(8) -0.0008(8)
C21B 0.0199(10) 0.0173(8) 0.0226(9) -0.0014(7) -0.0004(8) -0.0006(7)
C22B 0.0238(10) 0.0213(9) 0.0225(9) -0.0007(7) -0.0024(8) 0.0019(8)
C23B 0.0248(11) 0.0226(9) 0.0223(9) -0.0014(7) 0.0021(8) 0.0033(8)
C24B 0.0216(10) 0.0259(9) 0.0243(9) -0.0016(8) -0.0010(8) 0.0019(8)
C25B 0.0251(11) 0.0272(10) 0.0255(10) 0.0033(8) 0.0009(8) 0.0041(9)
C26B 0.0258(11) 0.0248(10) 0.0309(11) 0.0031(8) 0.0041(9) 0.0024(9)
C27B 0.0278(12) 0.0248(10) 0.0276(10) -0.0034(8) 0.0021(9) -0.0008(9)
C28B 0.0248(11) 0.0245(9) 0.0219(9) 0.0009(7) -0.0028(8) 0.0007(8)
C29B 0.0229(11) 0.0254(9) 0.0223(9) 0.0004(7) 0.0005(8) 0.0017(8)
C30B 0.0304(12) 0.0245(10) 0.0286(10) 0.0012(8) -0.0008(9) 0.0006(9)
C31B 0.0330(12) 0.0303(11) 0.0279(10) 0.0050(9) 0.0017(9) -0.0032(9)
C32B 0.0316(12) 0.0364(11) 0.0233(10) 0.0013(9) 0.0043(9) -0.0010(10)
O1C 0.0219(7) 0.0281(7) 0.0260(7) -0.0011(6) -0.0001(6) 0.0029(6)
O2C 0.0326(9) 0.0204(7) 0.0294(7) -0.0024(6) -0.0061(7) 0.0037(6)
N1C 0.0227(9) 0.0386(10) 0.0290(9) -0.0007(8) -0.0016(8) 0.0003(8)
N2C 0.0293(10) 0.0241(8) 0.0252(8) 0.0013(7) 0.0011(8) 0.0027(8)
C1C 0.0259(11) 0.0183(8) 0.0283(10) -0.0002(7) 0.0032(8) 0.0007(8)
C2C 0.0249(11) 0.0179(8) 0.0242(9) 0.0005(7) 0.0042(8) 0.0039(8)
C3C 0.0244(10) 0.0195(9) 0.0252(9) -0.0014(7) 0.0015(8) 0.0039(8)
C4C 0.0251(11) 0.0245(9) 0.0271(10) 0.0000(8) 0.0029(9) 0.0024(9)
C5C 0.0255(11) 0.0286(11) 0.0369(12) -0.0017(9) -0.0008(9) 0.0026(9)
C6C 0.0296(12) 0.0334(11) 0.0328(11) -0.0059(9) -0.0044(10) 0.0030(10)
C7C 0.0350(13) 0.0344(11) 0.0232(10) -0.0035(9) -0.0003(9) 0.0068(10)
C8C 0.0273(11) 0.0230(9) 0.0249(10) 0.0002(8) 0.0029(8) 0.0068(8)
C9C 0.0327(12) 0.0276(10) 0.0248(10) 0.0018(8) 0.0061(9) 0.0031(9)
C10C 0.0273(11) 0.0222(9) 0.0316(11) 0.0019(8) 0.0087(9) 0.0020(8)
C11C 0.0263(11) 0.0204(9) 0.0307(10) -0.0002(8) 0.0038(9) -0.0002(8)
C12C 0.0184(10) 0.0210(9) 0.0257(9) 0.0011(7) -0.0002(8) -0.0026(8)
C13C 0.0190(10) 0.0212(9) 0.0298(10) 0.0014(8) 0.0016(8) -0.0012(8)
C14C 0.0259(11) 0.0262(10) 0.0301(10) 0.0061(8) -0.0009(9) -0.0009(9)
C15C 0.0290(12) 0.0308(10) 0.0223(9) 0.0044(8) -0.0007(8) -0.0016(9)
C16C 0.0204(10) 0.0291(10) 0.0242(9) -0.0003(8) -0.0020(8) -0.0014(8)
C17C 0.0274(11) 0.0375(12) 0.0230(10) -0.0055(9) -0.0009(8) -0.0005(10)
C18C 0.0318(12) 0.0302(11) 0.0314(11) -0.0098(9) -0.0013(9) 0.0037(10)
C19C 0.0260(11) 0.0246(10) 0.0345(11) -0.0021(8) -0.0037(9) 0.0027(9)
C20C 0.0216(10) 0.0260(10) 0.0235(9) 0.0011(8) -0.0001(8) -0.0001(8)
C21C 0.0179(10) 0.0256(9) 0.0240(9) -0.0003(8) -0.0002(8) 0.0012(8)
C22C 0.0197(10) 0.0206(9) 0.0344(11) 0.0015(8) -0.0010(8) 0.0006(8)
C23C 0.0215(10) 0.0262(10) 0.0228(9) 0.0018(8) 0.0017(8) -0.0010(8)
C24C 0.0233(10) 0.0244(9) 0.0239(9) 0.0010(8) 0.0007(8) -0.0019(8)
C25C 0.0314(12) 0.0298(10) 0.0259(10) -0.0029(8) 0.0018(9) -0.0033(9)
C26C 0.0292(12) 0.0396(12) 0.0293(11) -0.0091(9) -0.0012(9) -0.0068(10)
C27C 0.0245(11) 0.0489(14) 0.0286(11) -0.0039(10) -0.0029(9) -0.0007(11)
C28C 0.0239(10) 0.0216(9) 0.0220(9) 0.0013(7) -0.0020(8) 0.0035(8)
C29C 0.0256(11) 0.0203(9) 0.0230(9) 0.0014(7) -0.0012(8) 0.0021(8)
C30C 0.0289(12) 0.0221(10) 0.0313(11) 0.0018(8) -0.0055(9) 0.0001(9)
C31C 0.0376(13) 0.0218(9) 0.0282(10) -0.0009(8) -0.0052(9) 0.0028(9)
C32C 0.0372(13) 0.0278(10) 0.0234(9) -0.0010(8) 0.0025(9) 0.0065(10)
O1W 0.0421(14) 0.0643(18) 0.0589(16) -0.0003(14) 0.0201(13) -0.0048(13)
O2W 0.0421(14) 0.0643(18) 0.0589(16) -0.0003(14) 0.0201(13) -0.0048(13)
O3W 0.0421(14) 0.0643(18) 0.0589(16) -0.0003(14) 0.0201(13) -0.0048(13)

loop_
_atom_type_symbol
_atom_type_description
_atom_type_scat_dispersion_real
_atom_type_scat_dispersion_imag
_atom_type_scat_source
C C 0.0033 0.0000 'International Tables Vol C Tables 4.2.6.8 and 6.1.1.4'
H H 0.0000 0.0000 'International Tables Vol C Tables 4.2.6.8 and 6.1.1.4'
N N 0.0061 0.0000 'International Tables Vol C Tables 4.2.6.8 and 6.1.1.4'
O O 0.0106 0.0000 'International Tables Vol C Tables 4.2.6.8 and 6.1.1.4'

loop_
_geom_angle_atom_site_label_1
_geom_angle_atom_site_label_2
_geom_angle_atom_site_label_3
_geom_angle
C24A O1A C11A 116.31(16)
C29A O2A C22A 116.85(17)
C27A N1A C23A 118.0(2)
C32A N2A C28A 117.7(2)
C2A C1A C10A 119.72(18)
C2A C1A C12A 120.80(18)
C10A C1A C12A 119.42(18)
C1A C2A C3A 120.08(19)
C1A C2A C11A 122.75(18)
C3A C2A C11A 117.14(19)
C4A C3A C2A 121.4(2)
C4A C3A H3A 119.3
C2A C3A H3A 119.3
C3A C4A C5A 120.47(19)
C3A C4A H4A 119.8
C5A C4A H4A 119.8
C4A C5A C6A 121.71(18)
C4A C5A C10A 119.15(19)
C6A C5A C10A 119.1(2)
C7A C6A C5A 121.00(19)
C7A C6A H6A 119.5
C5A C6A H6A 119.5
C6A C7A C8A 120.1(2)
C6A C7A H7A 119.9
C8A C7A H7A 119.9
C9A C8A C7A 120.3(2)
C9A C8A H8A 119.9
C7A C8A H8A 119.9
C8A C9A C10A 121.23(19)
C8A C9A H9A 119.4
C10A C9A H9A 119.4
C9A C10A C5A 118.18(19)
C9A C10A C1A 122.71(18)
C5A C10A C1A 119.10(19)
O1A C11A C2A 107.99(16)
O1A C11A H11A 110.1
C2A C11A H11A 110.1
O1A C11A H11B 110.1
C2A C11A H11B 110.1
H11A C11A H11B 108.4
C13A C12A C21A 119.63(18)
C13A C12A C1A 121.88(18)
C21A C12A C1A 118.49(17)
C12A C13A C14A 120.4(2)
C12A C13A C22A 122.37(18)
C14A C13A C22A 117.26(19)
C15A C14A C13A 120.9(2)
C15A C14A H14A 119.5
C13A C14A H14A 119.5
C14A C15A C16A 120.7(2)
C14A C15A H15A 119.7
C16A C15A H15A 119.7
C15A C16A C17A 122.39(19)
C15A C16A C21A 118.9(2)
C17A C16A C21A 118.65(19)
C18A C17A C16A 121.34(19)
C18A C17A H17A 119.3
C16A C17A H17A 119.3
C17A C18A C19A 120.0(2)
C17A C18A H18A 120.0
C19A C18A H18A 120.0
C20A C19A C18A 120.1(2)
C20A C19A H19A 120.0
C18A C19A H19A 120.0
C19A C20A C21A 121.48(19)
C19A C20A H20A 119.3
C21A C20A H20A 119.3
C20A C21A C16A 118.33(18)
C20A C21A C12A 122.31(17)
C16A C21A C12A 119.36(18)
O2A C22A C13A 107.02(17)
O2A C22A H22A 110.3
C13A C22A H22A 110.3
O2A C22A H22B 110.3
C13A C22A H22B 110.3
H22A C22A H22B 108.6
N1A C23A C24A 122.0(2)
N1A C23A C28A 116.2(2)
C24A C23A C28A 121.8(2)
O1A C24A C25A 124.4(2)
O1A C24A C23A 116.32(19)
C25A C24A C23A 119.2(2)
C24A C25A C26A 118.7(2)
C24A C25A H25A 120.7
C26A C25A H25A 120.7
C25A C26A C27A 118.5(2)
C25A C26A H26A 120.7
C27A C26A H26A 120.7
N1A C27A C26A 123.5(2)
N1A C27A H27A 118.2
C26A C27A H27A 118.2
N2A C28A C29A 122.1(2)
N2A C28A C23A 116.3(2)
C29A C28A C23A 121.5(2)
O2A C29A C30A 124.3(2)
O2A C29A C28A 116.8(2)
C30A C29A C28A 118.9(2)
C31A C30A C29A 118.5(2)
C31A C30A H30A 120.8
C29A C30A H30A 120.8
C32A C31A C30A 118.8(2)
C32A C31A H31A 120.6
C30A C31A H31A 120.6
N2A C32A C31A 123.9(2)
N2A C32A H32A 118.0
C31A C32A H32A 118.0
C24B O1B C11B 116.67(16)
C29B O2B C22B 117.51(16)
C23B N1B C27B 117.36(18)
C28B N2B C32B 117.61(18)
C2B C1B C10B 119.69(18)
C2B C1B C12B 121.47(18)
C10B C1B C12B 118.82(17)
C1B C2B C3B 119.94(19)
C1B C2B C11B 122.42(18)
C3B C2B C11B 117.63(18)
C4B C3B C2B 121.01(19)
C4B C3B H3B 119.5
C2B C3B H3B 119.5
C3B C4B C5B 121.29(19)
C3B C4B H4B 119.4
C5B C4B H4B 119.4
C6B C5B C4B 122.68(19)
C6B C5B C10B 119.02(19)
C4B C5B C10B 118.30(19)
C7B C6B C5B 121.5(2)
C7B C6B H6B 119.2
C5B C6B H6B 119.2
C6B C7B C8B 119.6(2)
C6B C7B H7B 120.2
C8B C7B H7B 120.2
C9B C8B C7B 120.7(2)
C9B C8B H8B 119.7
C7B C8B H8B 119.7
C8B C9B C10B 121.0(2)
C8B C9B H9B 119.5
C10B C9B H9B 119.5
C9B C10B C5B 118.23(19)
C9B C10B C1B 122.08(18)
C5B C10B C1B 119.68(18)
O1B C11B C2B 107.58(16)
O1B C11B H11C 110.2
C2B C11B H11C 110.2
O1B C11B H11D 110.2
C2B C11B H11D 110.2
H11C C11B H11D 108.5
C13B C12B C21B 120.17(18)
C13B C12B C1B 120.46(17)
C21B C12B C1B 119.37(17)
C12B C13B C14B 119.95(19)
C12B C13B C22B 121.05(19)
C14B C13B C22B 118.99(18)
C15B C14B C13B 121.05(19)
C15B C14B H14B 119.5
C13B C14B H14B 119.5
C14B C15B C16B 120.79(19)
C14B C15B H15B 119.6
C16B C15B H15B 119.6
C15B C16B C17B 121.95(19)
C15B C16B C21B 118.83(18)
C17B C16B C21B 119.21(19)
C18B C17B C16B 120.6(2)
C18B C17B H17B 119.7
C16B C17B H17B 119.7
C17B C18B C19B 120.5(2)
C17B C18B H18B 119.8
C19B C18B H18B 119.8
C20B C19B C18B 120.3(2)
C20B C19B H19B 119.8
C18B C19B H19B 119.8
C19B C20B C21B 120.9(2)
C19B C20B H20B 119.5
C21B C20B H20B 119.5
C20B C21B C16B 118.38(18)
C20B C21B C12B 122.45(18)
C16B C21B C12B 119.16(18)
O2B C22B C13B 106.87(16)
O2B C22B H22C 110.3
C13B C22B H22C 110.3
O2B C22B H22D 110.3
C13B C22B H22D 110.3
H22C C22B H22D 108.6
N1B C23B C24B 122.33(19)
N1B C23B C28B 119.10(18)
C24B C23B C28B 118.55(18)
O1B C24B C25B 124.77(18)
O1B C24B C23B 116.18(18)
C25B C24B C23B 119.04(19)
C24B C25B C26B 118.54(19)
C24B C25B H25B 120.7
C26B C25B H25B 120.7
C27B C26B C25B 118.8(2)
C27B C26B H26B 120.6
C25B C26B H26B 120.6
N1B C27B C26B 124.0(2)
N1B C27B H27B 118.0
C26B C27B H27B 118.0
N2B C28B C29B 122.56(19)
N2B C28B C23B 116.97(18)
C29B C28B C23B 120.35(17)
O2B C29B C30B 124.84(18)
O2B C29B C28B 116.10(17)
C30B C29B C28B 119.06(18)
C29B C30B C31B 118.1(2)
C29B C30B H30B 121.0
C31B C30B H30B 121.0
C32B C31B C30B 119.0(2)
C32B C31B H31B 120.5
C30B C31B H31B 120.5
N2B C32B C31B 123.6(2)
N2B C32B H32B 118.2
C31B C32B H32B 118.2
C29C O1C C22C 115.71(16)
C24C O2C C11C 119.21(16)
C23C N1C C27C 117.8(2)
C28C N2C C32C 118.32(19)
C2C C1C C10C 120.1(2)
C2C C1C C11C 120.60(18)
C10C C1C C11C 119.03(19)
C1C C2C C3C 119.95(18)
C1C C2C C12C 119.96(18)
C3C C2C C12C 120.05(18)
C4C C3C C2C 122.67(18)
C4C C3C C8C 118.27(19)
C2C C3C C8C 119.02(19)
C5C C4C C3C 121.2(2)
C5C C4C H4C 119.4
C3C C4C H4C 119.4
C4C C5C C6C 120.2(2)
C4C C5C H5C 119.9
C6C C5C H5C 119.9
C7C C6C C5C 120.5(2)
C7C C6C H6C 119.8
C5C C6C H6C 119.8
C6C C7C C8C 121.2(2)
C6C C7C H7C 119.4
C8C C7C H7C 119.4
C9C C8C C7C 122.71(19)
C9C C8C C3C 118.63(19)
C7C C8C C3C 118.7(2)
C10C C9C C8C 121.0(2)
C10C C9C H9C 119.5
C8C C9C H9C 119.5
C9C C10C C1C 120.8(2)
C9C C10C H10C 119.6
C1C C10C H10C 119.6
O2C C11C C1C 104.20(16)
O2C C11C H11E 110.9
C1C C11C H11E 110.9
O2C C11C H11F 110.9
C1C C11C H11F 110.9
H11E C11C H11F 108.9
C13C C12C C21C 120.00(18)
C13C C12C C2C 122.66(18)
C21C C12C C2C 117.33(17)
C12C C13C C14C 120.11(19)
C12C C13C C22C 121.78(18)
C14C C13C C22C 118.10(18)
C15C C14C C13C 120.53(19)
C15C C14C H14C 119.7
C13C C14C H14C 119.7
C14C C15C C16C 121.07(19)
C14C C15C H15C 119.5
C16C C15C H15C 119.5
C15C C16C C21C 119.26(19)
C15C C16C C17C 121.81(19)
C21C C16C C17C 118.92(19)
C18C C17C C16C 120.8(2)
C18C C17C H17C 119.6
C16C C17C H17C 119.6
C17C C18C C19C 120.2(2)
C17C C18C H18C 119.9
C19C C18C H18C 119.9
C20C C19C C18C 120.6(2)
C20C C19C H19C 119.7
C18C C19C H19C 119.7
C19C C20C C21C 120.70(19)
C19C C20C H20C 119.7
C21C C20C H20C 119.7
C20C C21C C16C 118.76(18)
C20C C21C C12C 122.26(18)
C16C C21C C12C 118.98(18)
O1C C22C C13C 108.85(17)
O1C C22C H22E 109.9
C13C C22C H22E 109.9
O1C C22C H22F 109.9
C13C C22C H22F 109.9
H22E C22C H22F 108.3
N1C C23C C24C 122.47(19)
N1C C23C C28C 116.41(19)
C24C C23C C28C 121.02(18)
O2C C24C C25C 125.24(19)
O2C C24C C23C 115.75(17)
C25C C24C C23C 118.9(2)
C24C C25C C26C 118.2(2)
C24C C25C H25C 120.9
C26C C25C H25C 120.9
C27C C26C C25C 119.3(2)
C27C C26C H26C 120.3
C25C C26C H26C 120.3
N1C C27C C26C 123.3(2)
N1C C27C H27C 118.4
C26C C27C H27C 118.4
N2C C28C C29C 122.17(19)
N2C C28C C23C 116.00(18)
C29C C28C C23C 121.83(18)
O1C C29C C30C 123.8(2)
O1C C29C C28C 117.00(18)
C30C C29C C28C 119.2(2)
C29C C30C C31C 118.6(2)
C29C C30C H30C 120.7
C31C C30C H30C 120.7
C32C C31C C30C 118.9(2)
C32C C31C H31C 120.6
C30C C31C H31C 120.6
N2C C32C C31C 122.8(2)
N2C C32C H32C 118.6
C31C C32C H32C 118.6
H1W O1W H2W 104.0(3)
H1W O1W H4W 86.8
H2W O1W H4W 49.2
H2W O2W H3W 137.8
H2W O2W H4W 74.3
H3W O2W H4W 106.1

loop_
_geom_bond_atom_site_label_1
_geom_bond_atom_site_label_2
_geom_bond_distance
O1A C24A 1.371(3)
O1A C11A 1.434(2)
O2A C29A 1.360(3)
O2A C22A 1.440(3)
N1A C27A 1.335(3)
N1A C23A 1.346(3)
N2A C32A 1.340(3)
N2A C28A 1.341(3)
C1A C2A 1.379(3)
C1A C10A 1.437(3)
C1A C12A 1.503(3)
C2A C3A 1.418(3)
C2A C11A 1.505(3)
C3A C4A 1.362(3)
C3A H3A 0.9500
C4A C5A 1.414(3)
C4A H4A 0.9500
C5A C6A 1.421(3)
C5A C10A 1.430(3)
C6A C7A 1.364(3)
C6A H6A 0.9500
C7A C8A 1.414(3)
C7A H7A 0.9500
C8A C9A 1.373(3)
C8A H8A 0.9500
C9A C10A 1.417(3)
C9A H9A 0.9500
C11A H11A 0.9900
C11A H11B 0.9900
C12A C13A 1.383(3)
C12A C21A 1.430(3)
C13A C14A 1.411(3)
C13A C22A 1.503(3)
C14A C15A 1.369(3)
C14A H14A 0.9500
C15A C16A 1.412(3)
C15A H15A 0.9500
C16A C17A 1.419(3)
C16A C21A 1.429(3)
C17A C18A 1.367(3)
C17A H17A 0.9500
C18A C19A 1.413(3)
C18A H18A 0.9500
C19A C20A 1.369(3)
C19A H19A 0.9500
C20A C21A 1.416(3)
C20A H20A 0.9500
C22A H22A 0.9900
C22A H22B 0.9900
C23A C24A 1.402(3)
C23A C28A 1.494(3)
C24A C25A 1.383(3)
C25A C26A 1.387(3)
C25A H25A 0.9500
C26A C27A 1.389(4)
C26A H26A 0.9500
C27A H27A 0.9500
C28A C29A 1.406(3)
C29A C30A 1.392(3)
C30A C31A 1.384(3)
C30A H30A 0.9500
C31A C32A 1.378(4)
C31A H31A 0.9500
C32A H32A 0.9500
O1B C24B 1.364(3)
O1B C11B 1.442(2)
O2B C29B 1.373(2)
O2B C22B 1.444(2)
N1B C23B 1.338(3)
N1B C27B 1.339(3)
N2B C28B 1.341(3)
N2B C32B 1.343(3)
C1B C2B 1.384(3)
C1B C10B 1.436(3)
C1B C12B 1.499(3)
C2B C3B 1.415(3)
C2B C11B 1.508(3)
C3B C4B 1.361(3)
C3B H3B 0.9500
C4B C5B 1.418(3)
C4B H4B 0.9500
C5B C6B 1.416(3)
C5B C10B 1.425(3)
C6B C7B 1.368(3)
C6B H6B 0.9500
C7B C8B 1.407(3)
C7B H7B 0.9500
C8B C9B 1.375(3)
C8B H8B 0.9500
C9B C10B 1.421(3)
C9B H9B 0.9500
C11B H11C 0.9900
C11B H11D 0.9900
C12B C13B 1.380(3)
C12B C21B 1.436(3)
C13B C14B 1.417(3)
C13B C22B 1.513(3)
C14B C15B 1.369(3)
C14B H14B 0.9500
C15B C16B 1.419(3)
C15B H15B 0.9500
C16B C17B 1.420(3)
C16B C21B 1.428(3)
C17B C18B 1.364(3)
C17B H17B 0.9500
C18B C19B 1.409(3)
C18B H18B 0.9500
C19B C20B 1.372(3)
C19B H19B 0.9500
C20B C21B 1.418(3)
C20B H20B 0.9500
C22B H22C 0.9900
C22B H22D 0.9900
C23B C24B 1.411(3)
C23B C28B 1.492(3)
C24B C25B 1.381(3)
C25B C26B 1.383(3)
C25B H25B 0.9500
C26B C27B 1.382(3)
C26B H26B 0.9500
C27B H27B 0.9500
C28B C29B 1.405(3)
C29B C30B 1.388(3)
C30B C31B 1.396(3)
C30B H30B 0.9500
C31B C32B 1.380(3)
C31B H31B 0.9500
C32B H32B 0.9500
O1C C29C 1.367(2)
O1C C22C 1.452(3)
O2C C24C 1.364(3)
O2C C11C 1.447(2)
N1C C23C 1.339(3)
N1C C27C 1.344(3)
N2C C28C 1.338(3)
N2C C32C 1.347(3)
C1C C2C 1.381(3)
C1C C10C 1.421(3)
C1C C11C 1.499(3)
C2C C3C 1.428(3)
C2C C12C 1.508(3)
C3C C4C 1.414(3)
C3C C8C 1.443(3)
C4C C5C 1.370(3)
C4C H4C 0.9500
C5C C6C 1.417(3)
C5C H5C 0.9500
C6C C7C 1.357(3)
C6C H6C 0.9500
C7C C8C 1.419(3)
C7C H7C 0.9500
C8C C9C 1.409(3)
C9C C10C 1.364(3)
C9C H9C 0.9500
C10C H10C 0.9500
C11C H11E 0.9900
C11C H11F 0.9900
C12C C13C 1.380(3)
C12C C21C 1.438(3)
C13C C14C 1.425(3)
C13C C22C 1.503(3)
C14C C15C 1.367(3)
C14C H14C 0.9500
C15C C16C 1.412(3)
C15C H15C 0.9500
C16C C21C 1.425(3)
C16C C17C 1.427(3)
C17C C18C 1.364(3)
C17C H17C 0.9500
C18C C19C 1.408(3)
C18C H18C 0.9500
C19C C20C 1.374(3)
C19C H19C 0.9500
C20C C21C 1.415(3)
C20C H20C 0.9500
C22C H22E 0.9900
C22C H22F 0.9900
C23C C24C 1.411(3)
C23C C28C 1.499(3)
C24C C25C 1.388(3)
C25C C26C 1.388(3)
C25C H25C 0.9500
C26C C27C 1.383(4)
C26C H26C 0.9500
C27C H27C 0.9500
C28C C29C 1.400(3)
C29C C30C 1.383(3)
C30C C31C 1.394(3)
C30C H30C 0.9500
C31C C32C 1.383(3)
C31C H31C 0.9500
C32C H32C 0.9500
O1W H1W 0.900(2)
O1W H2W 0.900(2)
O1W H4W 1.3147
O2W H2W 0.73(5)
O2W H3W 0.8698
O2W H4W 0.9057

loop_
_geom_torsion_atom_site_label_1
_geom_torsion_atom_site_label_2
_geom_torsion_atom_site_label_3
_geom_torsion_atom_site_label_4
_geom_torsion
C10A C1A C2A C3A -3.3(3)
C12A C1A C2A C3A 179.45(18)
C10A C1A C2A C11A 174.96(17)
C12A C1A C2A C11A -2.3(3)
C1A C2A C3A C4A 0.4(3)
C11A C2A C3A C4A -177.96(19)
C2A C3A C4A C5A 2.2(3)
C3A C4A C5A C6A 176.7(2)
C3A C4A C5A C10A -1.9(3)
C4A C5A C6A C7A -176.5(2)
C10A C5A C6A C7A 2.2(3)
C5A C6A C7A C8A -2.0(3)
C6A C7A C8A C9A 0.2(3)
C7A C8A C9A C10A 1.5(3)
C8A C9A C10A C5A -1.3(3)
C8A C9A C10A C1A 177.81(19)
C4A C5A C10A C9A 178.18(19)
C6A C5A C10A C9A -0.5(3)
C4A C5A C10A C1A -1.0(3)
C6A C5A C10A C1A -179.67(18)
C2A C1A C10A C9A -175.53(19)
C12A C1A C10A C9A 1.7(3)
C2A C1A C10A C5A 3.6(3)
C12A C1A C10A C5A -179.17(17)
C24A O1A C11A C2A -166.46(17)
C1A C2A C11A O1A 107.1(2)
C3A C2A C11A O1A -74.6(2)
C2A C1A C12A C13A -81.3(3)
C10A C1A C12A C13A 101.5(2)
C2A C1A C12A C21A 98.8(2)
C10A C1A C12A C21A -78.4(2)
C21A C12A C13A C14A -2.0(3)
C1A C12A C13A C14A 178.0(2)
C21A C12A C13A C22A 178.74(19)
C1A C12A C13A C22A -1.2(3)
C12A C13A C14A C15A 2.7(3)
C22A C13A C14A C15A -178.0(2)
C13A C14A C15A C16A -0.4(3)
C14A C15A C16A C17A 176.5(2)
C14A C15A C16A C21A -2.4(3)
C15A C16A C17A C18A 179.4(2)
C21A C16A C17A C18A -1.8(3)
C16A C17A C18A C19A -1.3(3)
C17A C18A C19A C20A 2.4(3)
C18A C19A C20A C21A -0.3(3)
C19A C20A C21A C16A -2.8(3)
C19A C20A C21A C12A 176.9(2)
C15A C16A C21A C20A -177.4(2)
C17A C16A C21A C20A 3.7(3)
C15A C16A C21A C12A 3.0(3)
C17A C16A C21A C12A -175.95(19)
C13A C12A C21A C20A 179.5(2)
C1A C12A C21A C20A -0.5(3)
C13A C12A C21A C16A -0.8(3)
C1A C12A C21A C16A 179.17(18)
C29A O2A C22A C13A -169.50(17)
C12A C13A C22A O2A 102.3(2)
C14A C13A C22A O2A -77.0(2)
C27A N1A C23A C24A 2.5(3)
C27A N1A C23A C28A -178.7(2)
C11A O1A C24A C25A -28.2(3)
C11A O1A C24A C23A 154.33(19)
N1A C23A C24A O1A 173.8(2)
C28A C23A C24A O1A -4.9(3)
N1A C23A C24A C25A -3.7(3)
C28A C23A C24A C25A 177.5(2)
O1A C24A C25A C26A -175.7(2)
C23A C24A C25A C26A 1.7(3)
C24A C25A C26A C27A 1.3(3)
C23A N1A C27A C26A 0.7(4)
C25A C26A C27A N1A -2.6(4)
C32A N2A C28A C29A 2.0(3)
C32A N2A C28A C23A 179.46(19)
N1A C23A C28A N2A -50.9(3)
C24A C23A C28A N2A 127.9(2)
N1A C23A C28A C29A 126.6(2)
C24A C23A C28A C29A -54.6(3)
C22A O2A C29A C30A -23.1(3)
C22A O2A C29A C28A 157.99(19)
N2A C28A C29A O2A 176.10(18)
C23A C28A C29A O2A -1.2(3)
N2A C28A C29A C30A -2.8(3)
C23A C28A C29A C30A 179.85(19)
O2A C29A C30A C31A -177.3(2)
C28A C29A C30A C31A 1.6(3)
C29A C30A C31A C32A 0.3(3)
C28A N2A C32A C31A 0.0(3)
C30A C31A C32A N2A -1.2(4)
C10B C1B C2B C3B -3.1(3)
C12B C1B C2B C3B 175.12(18)
C10B C1B C2B C11B 176.06(17)
C12B C1B C2B C11B -5.7(3)
C1B C2B C3B C4B 2.3(3)
C11B C2B C3B C4B -176.98(18)
C2B C3B C4B C5B 0.5(3)
C3B C4B C5B C6B 178.24(19)
C3B C4B C5B C10B -2.3(3)
C4B C5B C6B C7B 178.24(19)
C10B C5B C6B C7B -1.2(3)
C5B C6B C7B C8B 0.6(3)
C6B C7B C8B C9B 0.2(3)
C7B C8B C9B C10B -0.4(3)
C8B C9B C10B C5B -0.3(3)
C8B C9B C10B C1B 179.94(19)
C6B C5B C10B C9B 1.1(3)
C4B C5B C10B C9B -178.43(17)
C6B C5B C10B C1B -179.16(17)
C4B C5B C10B C1B 1.3(3)
C2B C1B C10B C9B -178.89(18)
C12B C1B C10B C9B 2.8(3)
C2B C1B C10B C5B 1.3(3)
C12B C1B C10B C5B -176.97(17)
C24B O1B C11B C2B -159.05(17)
C1B C2B C11B O1B 114.4(2)
C3B C2B C11B O1B -66.4(2)
C2B C1B C12B C13B -83.0(2)
C10B C1B C12B C13B 95.3(2)
C2B C1B C12B C21B 97.6(2)
C10B C1B C12B C21B -84.2(2)
C21B C12B C13B C14B -1.5(3)
C1B C12B C13B C14B 179.03(18)
C21B C12B C13B C22B 179.50(17)
C1B C12B C13B C22B 0.0(3)
C12B C13B C14B C15B -0.5(3)
C22B C13B C14B C15B 178.56(18)
C13B C14B C15B C16B 1.5(3)
C14B C15B C16B C17B 178.97(19)
C14B C15B C16B C21B -0.5(3)
C15B C16B C17B C18B -178.23(19)
C21B C16B C17B C18B 1.2(3)
C16B C17B C18B C19B -1.0(3)
C17B C18B C19B C20B 0.4(3)
C18B C19B C20B C21B 0.2(3)
C19B C20B C21B C16B 0.0(3)
C19B C20B C21B C12B -179.74(19)
C15B C16B C21B C20B 178.78(17)
C17B C16B C21B C20B -0.7(3)
C15B C16B C21B C12B -1.5(3)
C17B C16B C21B C12B 179.10(17)
C13B C12B C21B C20B -177.82(18)
C1B C12B C21B C20B 1.7(3)
C13B C12B C21B C16B 2.4(3)
C1B C12B C21B C16B -178.07(17)
C29B O2B C22B C13B -161.72(17)
C12B C13B C22B O2B 96.9(2)
C14B C13B C22B O2B -82.2(2)
C27B N1B C23B C24B -0.2(3)
C27B N1B C23B C28B 177.82(18)
C11B O1B C24B C25B -36.2(3)
C11B O1B C24B C23B 145.09(18)
N1B C23B C24B O1B 179.55(18)
C28B C23B C24B O1B 1.5(3)
N1B C23B C24B C25B 0.8(3)
C28B C23B C24B C25B -177.27(19)
O1B C24B C25B C26B -179.04(19)
C23B C24B C25B C26B -0.4(3)
C24B C25B C26B C27B -0.5(3)
C23B N1B C27B C26B -0.7(3)
C25B C26B C27B N1B 1.1(3)
C32B N2B C28B C29B 1.9(3)
C32B N2B C28B C23B -174.1(2)
N1B C23B C28B N2B -62.1(3)
C24B C23B C28B N2B 116.0(2)
N1B C23B C28B C29B 121.8(2)
C24B C23B C28B C29B -60.1(3)
C22B O2B C29B C30B -12.5(3)
C22B O2B C29B C28B 168.37(18)
N2B C28B C29B O2B 176.12(19)
C23B C28B C29B O2B -8.1(3)
N2B C28B C29B C30B -3.1(3)
C23B C28B C29B C30B 172.7(2)
O2B C29B C30B C31B -177.8(2)
C28B C29B C30B C31B 1.3(3)
C29B C30B C31B C32B 1.5(3)
C28B N2B C32B C31B 1.1(3)
C30B C31B C32B N2B -2.8(4)
C10C C1C C2C C3C 6.3(3)
C11C C1C C2C C3C -167.20(18)
C10C C1C C2C C12C -171.52(18)
C11C C1C C2C C12C 14.9(3)
C1C C2C C3C C4C 175.77(19)
C12C C2C C3C C4C -6.4(3)
C1C C2C C3C C8C -1.6(3)
C12C C2C C3C C8C 176.22(17)
C2C C3C C4C C5C -174.35(19)
C8C C3C C4C C5C 3.1(3)
C3C C4C C5C C6C -2.2(3)
C4C C5C C6C C7C -0.3(3)
C5C C6C C7C C8C 1.8(3)
C6C C7C C8C C9C 179.8(2)
C6C C7C C8C C3C -0.9(3)
C4C C3C C8C C9C 177.78(19)
C2C C3C C8C C9C -4.7(3)
C4C C3C C8C C7C -1.5(3)
C2C C3C C8C C7C 175.99(18)
C7C C8C C9C C10C -174.3(2)
C3C C8C C9C C10C 6.4(3)
C8C C9C C10C C1C -1.8(3)
C2C C1C C10C C9C -4.7(3)
C11C C1C C10C C9C 168.92(19)
C24C O2C C11C C1C -179.32(16)
C2C C1C C11C O2C 80.3(2)
C10C C1C C11C O2C -93.3(2)
C1C C2C C12C C13C -98.6(2)
C3C C2C C12C C13C 83.5(3)
C1C C2C C12C C21C 82.0(2)
C3C C2C C12C C21C -95.8(2)
C21C C12C C13C C14C -2.2(3)
C2C C12C C13C C14C 178.39(19)
C21C C12C C13C C22C 176.90(19)
C2C C12C C13C C22C -2.5(3)
C12C C13C C14C C15C 0.9(3)
C22C C13C C14C C15C -178.3(2)
C13C C14C C15C C16C 0.8(3)
C14C C15C C16C C21C -1.0(3)
C14C C15C C16C C17C 177.7(2)
C15C C16C C17C C18C -178.5(2)
C21C C16C C17C C18C 0.3(3)
C16C C17C C18C C19C -0.5(3)
C17C C18C C19C C20C 0.4(3)
C18C C19C C20C C21C 0.0(3)
C19C C20C C21C C16C -0.2(3)
C19C C20C C21C C12C 179.0(2)
C15C C16C C21C C20C 178.9(2)
C17C C16C C21C C20C 0.1(3)
C15C C16C C21C C12C -0.4(3)
C17C C16C C21C C12C -179.16(19)
C13C C12C C21C C20C -177.2(2)
C2C C12C C21C C20C 2.2(3)
C13C C12C C21C C16C 2.0(3)
C2C C12C C21C C16C -178.60(18)
C29C O1C C22C C13C -154.14(16)
C12C C13C C22C O1C 103.0(2)
C14C C13C C22C O1C -77.8(2)
C27C N1C C23C C24C -0.4(3)
C27C N1C C23C C28C 176.14(19)
C11C O2C C24C C25C -8.3(3)
C11C O2C C24C C23C 175.17(17)
N1C C23C C24C O2C 177.17(18)
C28C C23C C24C O2C 0.8(3)
N1C C23C C24C C25C 0.4(3)
C28C C23C C24C C25C -175.93(19)
O2C C24C C25C C26C -175.8(2)
C23C C24C C25C C26C 0.6(3)
C24C C25C C26C C27C -1.7(3)
C23C N1C C27C C26C -0.7(3)
C25C C26C C27C N1C 1.8(4)
C32C N2C C28C C29C 2.1(3)
C32C N2C C28C C23C -177.73(18)
N1C C23C C28C N2C -53.1(2)
C24C C23C C28C N2C 123.5(2)
N1C C23C C28C C29C 127.1(2)
C24C C23C C28C C29C -56.3(3)
C22C O1C C29C C30C -30.2(3)
C22C O1C C29C C28C 151.41(17)
N2C C28C C29C O1C 175.98(17)
C23C C28C C29C O1C -4.2(3)
N2C C28C C29C C30C -2.5(3)
C23C C28C C29C C30C 177.36(18)
O1C C29C C30C C31C -177.62(18)
C28C C29C C30C C31C 0.7(3)
C29C C30C C31C C32C 1.2(3)
C28C N2C C32C C31C 0.0(3)
C30C C31C C32C N2C -1.6(3)
